data_4313955
loop_
_publ_author_name
'Augusto Cingolani'
Effendy
'John V. Hanna'
'Maura Pellei'
'Claudio Pettinari'
'Carlo Santini'
'Brian W. Skelton'
'Allan H. White'

_publ_contact_author_address
;
   Department of Chemistry
   University of Western Australia
   35 Stirling Highway
   Crawley
   Western Australia 6009
   Australia
;
_publ_contact_author_email bws@crystal.uwa.edu.au
_publ_contact_author_fax (+61)_08_9380_1118
_publ_contact_author_name 'Skelton, B. W.'
_publ_contact_author_phone (+61)_08-9380_3481
_publ_section_title
;
 Crystal Structures and Vibrational and Solution and Solid-State (CPMAS)
 NMR Spectroscopic Studies in Triphenyl Phosphine, Arsine, and Stibine
 Silver(I) Bromate Systems, (R3E)xAgBrO3 (E = P, As, Sb;x= 1-4)
;
_journal_name_full 'Inorganic Chemistry'
_journal_page_first 4938
_journal_page_last 4948
_journal_paper_doi 10.1021/ic034243e
_journal_volume 42
_journal_year 2003
_chemical_formula_sum 'C72 H62 Ag2 As2 Br2 O7 P2'
_chemical_formula_weight 1626.62
_space_group_IT_number 2
_symmetry_cell_setting triclinic
_symmetry_space_group_name_Hall '-P 1'
_symmetry_space_group_name_H-M 'P -1'
_audit_creation_date 03-02-28
_audit_creation_method Xtal3.6
_cell_angle_alpha 66.6890(10)
_cell_angle_beta 63.0360(10)
_cell_angle_gamma 65.1260(10)
_cell_formula_units_Z 1
_cell_length_a 12.2074(8)
_cell_length_b 12.5651(8)
_cell_length_c 13.3979(9)
_cell_measurement_reflns_used 8353
_cell_measurement_temperature 150
_cell_measurement_theta_max 33.65
_cell_measurement_theta_min 2.21
_cell_volume 1607.46(18)
_computing_cell_refinement 'Siemens SAINT (Siemens, 1995)'
_computing_data_collection 'Siemens SMART (Siemens, 1995)'
_computing_data_reduction 'xtal ADDREF SORTRF'
_computing_molecular_graphics xtal
_computing_publication_material 'xtal BONDLA CIFIO'
_computing_structure_refinement 'xtal CRYLSQ'
_computing_structure_solution xtal
_diffrn_ambient_temperature 150
_diffrn_measurement_device_type
;
Bruker SMART CCD diffractometer
;
_diffrn_measurement_method '\w scans'
_diffrn_radiation_detector 'CCD area detector'
_diffrn_radiation_monochromator graphite
_diffrn_radiation_source 'sealed tube'
_diffrn_radiation_type 'Mo K\a'
_diffrn_radiation_wavelength .71073
_diffrn_reflns_av_R_equivalents .032
_diffrn_reflns_av_sigmaI/netI .093
_diffrn_reflns_limit_h_max 19
_diffrn_reflns_limit_h_min -16
_diffrn_reflns_limit_k_max 20
_diffrn_reflns_limit_k_min -18
_diffrn_reflns_limit_l_max 21
_diffrn_reflns_limit_l_min 0
_diffrn_reflns_number 33191
_diffrn_reflns_theta_max 34.65
_diffrn_reflns_theta_min 1.76
_diffrn_standards_decay_% 0
_exptl_absorpt_coefficient_mu 2.978
_exptl_absorpt_correction_T_max 1
_exptl_absorpt_correction_T_min .69
_exptl_absorpt_correction_type multi-scan
_exptl_absorpt_process_details
;
 SADABS; Sheldrick, 1996
;
_exptl_crystal_colour of-white
_exptl_crystal_density_diffrn 1.68
_exptl_crystal_description prism
_exptl_crystal_F_000 810
_exptl_crystal_size_max .32
_exptl_crystal_size_mid .17
_exptl_crystal_size_min .13
_refine_diff_density_max 2.985
_refine_diff_density_min -1.328
_refine_ls_goodness_of_fit_all 1.043
_refine_ls_goodness_of_fit_ref 1.118
_refine_ls_matrix_type full
_refine_ls_number_constraints 0
_refine_ls_number_parameters 397
_refine_ls_number_reflns 9413
_refine_ls_number_restraints 0
_refine_ls_R_factor_all .08
_refine_ls_R_factor_gt .045
_refine_ls_shift/su_max .045
_refine_ls_shift/su_mean .001
_refine_ls_structure_factor_coef F
_refine_ls_weighting_scheme calc
_refine_ls_wR_factor_all .078
_refine_ls_wR_factor_ref .069
_reflns_d_resolution_high .625
_reflns_d_resolution_low 11.525
_reflns_Friedel_coverage 0
_reflns_limit_h_max 19
_reflns_limit_h_min 0
_reflns_limit_k_max 20
_reflns_limit_k_min -17
_reflns_limit_l_max 21
_reflns_limit_l_min -18
_reflns_number_gt 9413
_reflns_number_total 13684
_reflns_threshold_expression 'F    > 4.00 sig(F   )'
_cod_data_source_file ic034243esi20030306_065015.cif
_cod_data_source_block cppas
_cod_original_sg_symbol_Hall -p_1
_cod_database_code 4313955

loop_
_symmetry_equiv_pos_as_xyz
+x,+y,+z
-x,-y,-z

loop_
_atom_site_label
_atom_site_fract_x
_atom_site_fract_y
_atom_site_fract_z
_atom_site_U_iso_or_equiv
_atom_site_adp_type
_atom_site_calc_flag
_atom_site_calc_attached_atom
_atom_site_occupancy
_atom_site_disorder_assembly
_atom_site_disorder_group
Ag .53888(2) .69562(2) .42704(2) .0344(3) Uani ? ? 1.00000 ? ?
Br .41638(4) .51209(3) .33466(3) .0403(4) Uani ? ? 1.00000 ? ?
O1 .5231(3) .5258(3) .3682(3) .057(4) Uani ? ? 1.00000 ? ?
O2 .3388(3) .4290(3) .4539(3) .057(4) Uani ? ? 1.00000 ? ?
O3 .4942(6) .4294(4) .2437(4) .120(9) Uani ? ? 1.00000 ? ?
As1 .71164(4) .77029(4) .24647(3) .0203(4) Uani ? ? .50000 ? ?
P1 .71164(4) .77029(4) .24647(3) .0203(4) Uani ? ? .50000 ? ?
C111 .8856(3) .6768(3) .2267(3) .026(3) Uani ? ? 1.00000 ? ?
C112 .9183(3) .6090(3) .3248(3) .033(3) Uani ? ? 1.00000 ? ?
C113 1.0446(4) .5386(3) .3143(4) .041(4) Uani ? ? 1.00000 ? ?
C114 1.1374(3) .5351(3) .2060(4) .041(4) Uani ? ? 1.00000 ? ?
C115 1.1054(3) .6020(3) .1083(3) .037(4) Uani ? ? 1.00000 ? ?
C116 .9799(3) .6736(3) .1165(3) .029(3) Uani ? ? 1.00000 ? ?
C121 .6910(3) .7703(3) .1147(2) .023(3) Uani ? ? 1.00000 ? ?
C122 .6826(3) .6626(3) .1150(3) .030(3) Uani ? ? 1.00000 ? ?
C123 .6553(3) .6580(3) .0264(3) .035(4) Uani ? ? 1.00000 ? ?
C124 .6350(3) .7600(4) -.0611(3) .036(4) Uani ? ? 1.00000 ? ?
C125 .6431(3) .8679(3) -.0616(3) .036(4) Uani ? ? 1.00000 ? ?
C126 .6703(3) .8735(3) .0253(3) .029(3) Uani ? ? 1.00000 ? ?
C131 .7171(3) .9313(3) .2084(3) .024(3) Uani ? ? 1.00000 ? ?
C132 .8324(3) .9615(3) .1529(3) .029(3) Uani ? ? 1.00000 ? ?
C133 .8309(3) 1.0794(3) .1308(3) .036(4) Uani ? ? 1.00000 ? ?
C134 .7157(4) 1.1690(3) .1631(3) .035(4) Uani ? ? 1.00000 ? ?
C135 .6009(3) 1.1399(3) .2158(3) .033(4) Uani ? ? 1.00000 ? ?
C136 .6025(3) 1.0209(3) .2387(3) .029(3) Uani ? ? 1.00000 ? ?
As2 .31033(4) .81168(4) .47457(4) .0237(4) Uani ? ? .50000 ? ?
P2 .31033(4) .81168(4) .47457(4) .0237(4) Uani ? ? .50000 ? ?
C211 .1803(3) .7759(3) .6173(3) .024(3) Uani ? ? 1.00000 ? ?
C212 .1790(3) .6556(3) .6657(3) .033(3) Uani ? ? 1.00000 ? ?
C213 .0816(3) .6255(3) .7692(3) .036(4) Uani ? ? 1.00000 ? ?
C214 -.0121(3) .7149(3) .8254(3) .030(3) Uani ? ? 1.00000 ? ?
C215 -.0100(3) .8335(3) .7781(3) .029(3) Uani ? ? 1.00000 ? ?
C216 .0865(3) .8646(3) .6733(3) .027(3) Uani ? ? 1.00000 ? ?
C221 .2461(3) .8164(3) .3673(3) .024(3) Uani ? ? 1.00000 ? ?
C222 .3301(3) .8213(3) .2523(3) .026(3) Uani ? ? 1.00000 ? ?
C223 .2902(3) .8229(3) .1694(3) .031(3) Uani ? ? 1.00000 ? ?
C224 .1659(4) .8193(3) .2010(3) .035(4) Uani ? ? 1.00000 ? ?
C225 .0835(3) .8137(4) .3139(3) .037(4) Uani ? ? 1.00000 ? ?
C226 .1228(3) .8119(3) .3972(3) .032(3) Uani ? ? 1.00000 ? ?
C231 .2813(2) .9782(2) .4521(2) .022(3) Uani ? ? 1.00000 ? ?
C232 .3346(3) 1.0070(3) .5073(3) .027(3) Uani ? ? 1.00000 ? ?
C233 .3209(3) 1.1271(3) .4923(3) .030(3) Uani ? ? 1.00000 ? ?
C234 .2541(3) 1.2198(3) .4220(3) .028(3) Uani ? ? 1.00000 ? ?
C235 .2005(3) 1.1902(3) .3686(3) .028(3) Uani ? ? 1.00000 ? ?
C236 .2147(3) 1.0704(3) .3832(3) .024(3) Uani ? ? 1.00000 ? ?
O01 .4517(12) .5499(10) -.0008(13) .13(2) Uani ? ? .50000 ? ?
H112 .85320 .61147 .39941 .04000 Uiso ? ? 1.00000 ? ?
H113 1.06730 .49082 .38217 .05000 Uiso ? ? 1.00000 ? ?
H114 1.22310 .48618 .19942 .05100 Uiso ? ? 1.00000 ? ?
H115 1.17114 .60062 .03344 .04500 Uiso ? ? 1.00000 ? ?
H116 .95697 .72031 .04967 .03600 Uiso ? ? 1.00000 ? ?
H122 .69514 .59199 .17640 .03800 Uiso ? ? 1.00000 ? ?
H123 .64983 .58344 .02700 .04400 Uiso ? ? 1.00000 ? ?
H124 .61444 .75927 -.12151 .04400 Uiso ? ? 1.00000 ? ?
H125 .63064 .93823 -.12338 .04400 Uiso ? ? 1.00000 ? ?
H126 .67431 .94803 .02469 .03600 Uiso ? ? 1.00000 ? ?
H132 .91230 .90032 .13099 .03700 Uiso ? ? 1.00000 ? ?
H133 .91074 1.09953 .09248 .04400 Uiso ? ? 1.00000 ? ?
H134 .71504 1.25050 .14867 .04400 Uiso ? ? 1.00000 ? ?
H135 .52133 1.20008 .23937 .03900 Uiso ? ? 1.00000 ? ?
H136 .52282 1.00147 .27479 .03500 Uiso ? ? 1.00000 ? ?
H212 .24298 .59517 .62740 .04200 Uiso ? ? 1.00000 ? ?
H213 .07931 .54341 .80167 .04400 Uiso ? ? 1.00000 ? ?
H214 -.07760 .69334 .89679 .03800 Uiso ? ? 1.00000 ? ?
H215 -.07317 .89488 .81700 .03700 Uiso ? ? 1.00000 ? ?
H216 .08833 .94710 .64019 .03300 Uiso ? ? 1.00000 ? ?
H222 .41524 .82290 .23117 .03400 Uiso ? ? 1.00000 ? ?
H223 .34863 .82585 .09175 .03800 Uiso ? ? 1.00000 ? ?
H224 .13759 .81997 .14409 .04300 Uiso ? ? 1.00000 ? ?
H225 -.00127 .80936 .33589 .04600 Uiso ? ? 1.00000 ? ?
H226 .06484 .80773 .47571 .03800 Uiso ? ? 1.00000 ? ?
H232 .38169 .94407 .55577 .03500 Uiso ? ? 1.00000 ? ?
H233 .35666 1.14615 .53149 .03700 Uiso ? ? 1.00000 ? ?
H234 .24550 1.30235 .41055 .03600 Uiso ? ? 1.00000 ? ?
H235 .15250 1.25380 .32155 .03600 Uiso ? ? 1.00000 ? ?
H236 .17592 1.05130 .34663 .03000 Uiso ? ? 1.00000 ? ?

loop_
_atom_site_aniso_label
_atom_site_aniso_U_11
_atom_site_aniso_U_22
_atom_site_aniso_U_33
_atom_site_aniso_U_12
_atom_site_aniso_U_13
_atom_site_aniso_U_23
Ag .03364(13) .03120(13) .03588(14) -.00701(10) -.01318(10) -.00735(10)
Br .0578(2) .02242(15) .03288(17) -.01766(15) -.01011(16) .00032(12)
O1 .0504(17) .0449(17) .075(2) -.0171(14) -.0210(16) -.0121(16)
O2 .0471(16) .0530(18) .0485(17) -.0257(14) -.0177(14) .0222(14)
O3 .181(5) .069(3) .085(3) -.040(3) .001(3) -.047(3)
As1 .01862(17) .01831(18) .02115(18) -.00608(14) -.00592(14) -.00285(14)
P1 .01862(17) .01831(18) .02115(18) -.00608(14) -.00592(14) -.00285(14)
C111 .0242(12) .0204(12) .0288(14) -.0067(10) -.0055(10) -.0071(10)
C112 .0323(15) .0290(15) .0323(16) -.0031(12) -.0101(13) -.0099(13)
C113 .0399(18) .0303(17) .047(2) .0017(14) -.0211(16) -.0098(15)
C114 .0311(16) .0265(16) .056(2) .0005(13) -.0135(16) -.0122(15)
C115 .0284(15) .0270(15) .0421(18) -.0046(12) -.0025(13) -.0105(14)
C116 .0265(13) .0237(13) .0305(15) -.0089(11) -.0046(11) -.0051(11)
C121 .0192(11) .0217(12) .0244(12) -.0065(10) -.0039(9) -.0050(10)
C122 .0311(14) .0233(14) .0322(15) -.0105(12) -.0083(12) -.0046(11)
C123 .0364(16) .0317(16) .0391(18) -.0111(13) -.0100(14) -.0145(14)
C124 .0341(16) .0423(19) .0354(17) -.0090(14) -.0128(14) -.0156(15)
C125 .0388(17) .0327(17) .0286(15) -.0090(14) -.0133(13) -.0012(13)
C126 .0287(14) .0245(14) .0288(14) -.0089(11) -.0088(11) -.0029(11)
C131 .0227(12) .0245(13) .0245(13) -.0092(10) -.0079(10) -.0036(10)
C132 .0220(12) .0280(14) .0372(16) -.0100(11) -.0056(11) -.0098(12)
C133 .0313(15) .0346(17) .0419(18) -.0177(14) -.0070(14) -.0089(14)
C134 .0429(18) .0263(15) .0366(17) -.0123(14) -.0139(14) -.0065(13)
C135 .0327(15) .0242(14) .0389(17) -.0037(12) -.0144(13) -.0083(13)
C136 .0228(12) .0281(14) .0314(15) -.0077(11) -.0071(11) -.0067(12)
As2 .02179(18) .02019(19) .0254(2) -.00719(15) -.00463(15) -.00528(15)
P2 .02179(18) .02019(19) .0254(2) -.00719(15) -.00463(15) -.00528(15)
C211 .0206(11) .0216(12) .0294(14) -.0067(10) -.0075(10) -.0064(10)
C212 .0298(14) .0209(13) .0387(17) -.0063(11) -.0054(13) -.0067(12)
C213 .0361(16) .0225(14) .0404(18) -.0127(13) -.0085(14) .0009(13)
C214 .0297(14) .0365(17) .0251(14) -.0173(13) -.0059(11) -.0052(12)
C215 .0261(13) .0309(15) .0301(15) -.0111(12) -.0043(11) -.0106(12)
C216 .0253(13) .0251(13) .0281(14) -.0083(11) -.0047(11) -.0089(11)
C221 .0213(11) .0181(12) .0300(14) -.0050(9) -.0067(10) -.0078(10)
C222 .0234(12) .0204(12) .0290(14) -.0052(10) -.0057(11) -.0066(10)
C223 .0368(16) .0234(14) .0298(15) -.0052(12) -.0116(13) -.0067(12)
C224 .0410(17) .0317(16) .0395(18) -.0097(14) -.0190(15) -.0116(14)
C225 .0331(16) .0403(19) .046(2) -.0156(14) -.0130(15) -.0145(16)
C226 .0251(13) .0351(16) .0361(16) -.0131(12) -.0022(12) -.0153(13)
C231 .0181(11) .0183(11) .0234(12) -.0047(9) -.0037(9) -.0048(9)
C232 .0284(13) .0266(14) .0297(14) -.0087(11) -.0150(12) -.0029(11)
C233 .0335(15) .0308(15) .0334(16) -.0121(13) -.0122(13) -.0106(13)
C234 .0320(14) .0232(13) .0306(14) -.0101(11) -.0073(12) -.0093(11)
C235 .0313(14) .0224(13) .0300(14) -.0064(11) -.0132(12) -.0042(11)
C236 .0262(13) .0200(12) .0265(13) -.0051(10) -.0121(11) -.0047(10)
O01 .157(11) .092(8) .202(12) .011(7) -.130(10) -.071(9)

loop_
_atom_type_symbol
_atom_type_description
_atom_type_oxidation_number
_atom_type_number_in_cell
_atom_type_scat_dispersion_real
_atom_type_scat_dispersion_imag
_atom_type_scat_source
C ? 0 72 .002 .002 'Int Tables Vol IV Tables 2.2B and 2.3.1'
H ? 0 62 0 0 'Int Tables Vol IV Tables 2.2B and 2.3.1'
Ag ? 0 2 -1.085 1.101 'Int Tables Vol IV Tables 2.2B and 2.3.1'
As ? 0 2 -.03 2.007 'Int Tables Vol IV Tables 2.2B and 2.3.1'
Br ? 0 2 -.374 2.456 'Int Tables Vol IV Tables 2.2B and 2.3.1'
O ? 0 7 .008 .006 'Int Tables Vol IV Tables 2.2B and 2.3.1'
P ? 0 2 .09 .095 'Int Tables Vol IV Tables 2.2B and 2.3.1'

loop_
_diffrn_attenuator_code
_diffrn_attenuator_scale
? ?

loop_
_geom_angle_atom_site_label_1
_geom_angle_atom_site_label_2
_geom_angle_atom_site_label_3
_geom_angle_site_symmetry_1
_geom_angle_site_symmetry_2
_geom_angle_site_symmetry_3
_geom_angle
_geom_angle_publ_flag
O1 Ag As1 . . . 100.84(7) ?
O1 Ag P1 . . . 100.84(7) ?
O1 Ag As2 . . . 96.53(7) ?
O1 Ag P2 . . . 96.53(7) ?
O1 Ag O2 . . '2 666' 98.85(13) ?
As1 Ag P1 . . . .00000 ?
As1 Ag As2 . . . 122.652(17) ?
As1 Ag P2 . . . 122.652(17) ?
As1 Ag O2 . . '2 666' 99.73(7) ?
P1 Ag As2 . . . 122.652(17) ?
P1 Ag P2 . . . 122.652(17) ?
P1 Ag O2 . . '2 666' 99.73(7) ?
As2 Ag P2 . . . .00000 ?
As2 Ag O2 . . '2 666' 130.83(7) ?
P2 Ag O2 . . '2 666' 130.83(7) ?
O1 Br O2 . . . 104.3(2) ?
O1 Br O3 . . . 107.2(3) ?
O2 Br O3 . . . 105.5(2) ?
Ag O1 Br . . . 135.17(15) ?
Br O2 Ag . . '2 666' 112.9(2) ?
Ag As1 C111 . . . 117.99(8) ?
Ag As1 C121 . . . 109.15(9) ?
Ag As1 C131 . . . 119.92(8) ?
C111 As1 C121 . . . 102.75(15) ?
C111 As1 C131 . . . 102.80(15) ?
C121 As1 C131 . . . 101.85(15) ?
Ag P1 C111 . . . 117.99(8) ?
Ag P1 C121 . . . 109.15(9) ?
Ag P1 C131 . . . 119.92(8) ?
C111 P1 C121 . . . 102.75(15) ?
C111 P1 C131 . . . 102.80(15) ?
C121 P1 C131 . . . 101.85(15) ?
As1 C111 P1 . . . .00000 ?
As1 C111 C112 . . . 118.2(2) ?
As1 C111 C116 . . . 121.9(3) ?
P1 C111 C112 . . . 118.2(2) ?
P1 C111 C116 . . . 121.9(3) ?
C112 C111 C116 . . . 119.9(3) ?
C111 C112 C113 . . . 120.1(3) ?
C111 C112 H112 . . . 119.3 ?
C113 C112 H112 . . . 120.7 ?
C112 C113 C114 . . . 120.1(4) ?
C112 C113 H113 . . . 120.2 ?
C114 C113 H113 . . . 119.7 ?
C113 C114 C115 . . . 120.1(3) ?
C113 C114 H114 . . . 119.7 ?
C115 C114 H114 . . . 120.2 ?
C114 C115 C116 . . . 120.9(3) ?
C114 C115 H115 . . . 119.4 ?
C116 C115 H115 . . . 119.7 ?
C111 C116 C115 . . . 118.9(3) ?
C111 C116 H116 . . . 119.6 ?
C115 C116 H116 . . . 121.5 ?
As1 C121 C122 . . . 116.7(2) ?
As1 C121 C126 . . . 123.9(3) ?
P1 C121 C122 . . . 116.7(2) ?
P1 C121 C126 . . . 123.9(3) ?
C122 C121 C126 . . . 119.0(4) ?
C121 C122 C123 . . . 120.4(3) ?
C121 C122 H122 . . . 119.6 ?
C123 C122 H122 . . . 119.9 ?
C122 C123 C124 . . . 120.1(4) ?
C122 C123 H123 . . . 120.1 ?
C124 C123 H123 . . . 119.8 ?
C123 C124 C125 . . . 119.6(5) ?
C123 C124 H124 . . . 121.4 ?
C125 C124 H124 . . . 119.0 ?
C124 C125 C126 . . . 120.8(3) ?
C124 C125 H125 . . . 119.4 ?
C126 C125 H125 . . . 119.8 ?
C121 C126 C125 . . . 120.0(4) ?
C121 C126 H126 . . . 119.9 ?
C125 C126 H126 . . . 120.1 ?
As1 C131 C132 . . . 122.5(2) ?
As1 C131 C136 . . . 118.4(3) ?
P1 C131 C132 . . . 122.5(2) ?
P1 C131 C136 . . . 118.4(3) ?
C132 C131 C136 . . . 119.2(3) ?
C131 C132 C133 . . . 119.9(3) ?
C131 C132 H132 . . . 119.9 ?
C133 C132 H132 . . . 120.1 ?
C132 C133 C134 . . . 120.9(4) ?
C132 C133 H133 . . . 119.5 ?
C134 C133 H133 . . . 119.6 ?
C133 C134 C135 . . . 119.3(4) ?
C133 C134 H134 . . . 120.7 ?
C135 C134 H134 . . . 120.0 ?
C134 C135 C136 . . . 119.8(3) ?
C134 C135 H135 . . . 120.2 ?
C136 C135 H135 . . . 119.9 ?
C131 C136 C135 . . . 120.9(3) ?
C131 C136 H136 . . . 119.7 ?
C135 C136 H136 . . . 119.4 ?
Ag As2 C211 . . . 125.11(9) ?
Ag As2 C221 . . . 109.92(8) ?
Ag As2 C231 . . . 112.98(9) ?
C211 As2 C221 . . . 102.40(16) ?
C211 As2 C231 . . . 101.97(13) ?
C221 As2 C231 . . . 101.62(14) ?
Ag P2 C211 . . . 125.11(9) ?
Ag P2 C221 . . . 109.92(8) ?
Ag P2 C231 . . . 112.98(9) ?
C211 P2 C221 . . . 102.40(16) ?
C211 P2 C231 . . . 101.97(13) ?
C221 P2 C231 . . . 101.62(14) ?
As2 C211 P2 . . . .00(12) ?
As2 C211 C212 . . . 117.7(2) ?
As2 C211 C216 . . . 122.4(2) ?
P2 C211 C212 . . . 117.7(2) ?
P2 C211 C216 . . . 122.4(2) ?
C212 C211 C216 . . . 119.9(3) ?
C211 C212 C213 . . . 119.7(3) ?
C211 C212 H212 . . . 119.9 ?
C213 C212 H212 . . . 120.4 ?
C212 C213 C214 . . . 120.2(3) ?
C212 C213 H213 . . . 119.9 ?
C214 C213 H213 . . . 120.0 ?
C213 C214 C215 . . . 120.1(3) ?
C213 C214 H214 . . . 119.7 ?
C215 C214 H214 . . . 120.2 ?
C214 C215 C216 . . . 120.0(3) ?
C214 C215 H215 . . . 120.4 ?
C216 C215 H215 . . . 119.6 ?
C211 C216 C215 . . . 120.1(3) ?
C211 C216 H216 . . . 119.7 ?
C215 C216 H216 . . . 120.2 ?
As2 C221 C222 . . . 117.5(3) ?
As2 C221 C226 . . . 123.7(2) ?
P2 C221 C222 . . . 117.5(3) ?
P2 C221 C226 . . . 123.7(2) ?
C222 C221 C226 . . . 118.9(4) ?
C221 C222 C223 . . . 120.6(3) ?
C221 C222 H222 . . . 119.6 ?
C223 C222 H222 . . . 119.8 ?
C222 C223 C224 . . . 119.6(3) ?
C222 C223 H223 . . . 119.4 ?
C224 C223 H223 . . . 121.0 ?
C223 C224 C225 . . . 120.0(5) ?
C223 C224 H224 . . . 120.1 ?
C225 C224 H224 . . . 119.8 ?
C224 C225 C226 . . . 120.7(4) ?
C224 C225 H225 . . . 119.9 ?
C226 C225 H225 . . . 119.4 ?
C221 C226 C225 . . . 120.3(3) ?
C221 C226 H226 . . . 119.6 ?
C225 C226 H226 . . . 120.1 ?
As2 C231 C232 . . . 116.7(2) ?
As2 C231 C236 . . . 124.2(3) ?
P2 C231 C232 . . . 116.7(2) ?
P2 C231 C236 . . . 124.2(3) ?
C232 C231 C236 . . . 119.1(3) ?
C231 C232 C233 . . . 120.2(3) ?
C231 C232 H232 . . . 120.6 ?
C233 C232 H232 . . . 119.2 ?
C232 C233 C234 . . . 120.3(5) ?
C232 C233 H233 . . . 119.6 ?
C234 C233 H233 . . . 120.1 ?
C233 C234 C235 . . . 119.0(4) ?
C233 C234 H234 . . . 120.5 ?
C235 C234 H234 . . . 120.5 ?
C234 C235 C236 . . . 120.7(3) ?
C234 C235 H235 . . . 119.4 ?
C236 C235 H235 . . . 119.9 ?
C231 C236 C235 . . . 120.7(4) ?
C231 C236 H236 . . . 119.6 ?
C235 C236 H236 . . . 119.8 ?

loop_
_geom_bond_atom_site_label_1
_geom_bond_atom_site_label_2
_geom_bond_site_symmetry_1
_geom_bond_site_symmetry_2
_geom_bond_distance
_geom_bond_publ_flag
Ag O1 . . 2.651(5) ?
Ag As1 . . 2.5341(4) ?
Ag P1 . . 2.5341(4) ?
Ag As2 . . 2.4530(5) ?
Ag P2 . . 2.4530(5) ?
Ag O2 . '2 666' 2.333(4) ?
Br O1 . . 1.646(5) ?
Br O2 . . 1.637(3) ?
Br O3 . . 1.609(6) ?
As1 C111 . . 1.896(3) ?
As1 C121 . . 1.893(4) ?
As1 C131 . . 1.904(4) ?
P1 C111 . . 1.896(3) ?
P1 C121 . . 1.893(4) ?
P1 C131 . . 1.904(4) ?
C111 C112 . . 1.384(5) ?
C111 C116 . . 1.405(4) ?
C112 C113 . . 1.391(5) ?
C112 H112 . . .957 ?
C113 C114 . . 1.382(5) ?
C113 H113 . . .960 ?
C114 C115 . . 1.375(6) ?
C114 H114 . . .948 ?
C115 C116 . . 1.392(4) ?
C115 H115 . . .960 ?
C116 H116 . . .947 ?
C121 C122 . . 1.398(6) ?
C121 C126 . . 1.396(4) ?
C122 C123 . . 1.396(7) ?
C122 H122 . . .954 ?
C123 C124 . . 1.373(5) ?
C123 H123 . . .964 ?
C124 C125 . . 1.397(7) ?
C124 H124 . . .955 ?
C125 C126 . . 1.380(7) ?
C125 H125 . . .955 ?
C126 H126 . . .955 ?
C131 C132 . . 1.397(5) ?
C131 C136 . . 1.383(4) ?
C132 C133 . . 1.385(6) ?
C132 H132 . . .957 ?
C133 C134 . . 1.390(4) ?
C133 H133 . . .964 ?
C134 C135 . . 1.389(6) ?
C134 H134 . . .961 ?
C135 C136 . . 1.395(6) ?
C135 H135 . . .953 ?
C136 H136 . . .958 ?
As2 C211 . . 1.883(3) ?
As2 C221 . . 1.896(4) ?
As2 C231 . . 1.889(3) ?
P2 C211 . . 1.883(3) ?
P2 C221 . . 1.896(4) ?
P2 C231 . . 1.889(3) ?
C211 C212 . . 1.393(5) ?
C211 C216 . . 1.388(4) ?
C212 C213 . . 1.396(4) ?
C212 H212 . . .947 ?
C213 C214 . . 1.394(5) ?
C213 H213 . . .955 ?
C214 C215 . . 1.377(5) ?
C214 H214 . . .954 ?
C215 C216 . . 1.403(4) ?
C215 H215 . . .956 ?
C216 H216 . . .958 ?
C221 C222 . . 1.405(4) ?
C221 C226 . . 1.392(5) ?
C222 C223 . . 1.392(7) ?
C222 H222 . . .952 ?
C223 C224 . . 1.393(6) ?
C223 H223 . . .955 ?
C224 C225 . . 1.379(5) ?
C224 H224 . . .966 ?
C225 C226 . . 1.390(7) ?
C225 H225 . . .959 ?
C226 H226 . . .961 ?
C231 C232 . . 1.397(6) ?
C231 C236 . . 1.377(4) ?
C232 C233 . . 1.387(6) ?
C232 H232 . . .963 ?
C233 C234 . . 1.392(5) ?
C233 H233 . . .959 ?
C234 C235 . . 1.383(7) ?
C234 H234 . . .953 ?
C235 C236 . . 1.384(5) ?
C235 H235 . . .960 ?
C236 H236 . . .959 ?

loop_
_geom_hbond_atom_site_label_D
_geom_hbond_atom_site_label_H
_geom_hbond_atom_site_label_A
_geom_hbond_site_symmetry_D
_geom_hbond_site_symmetry_H
_geom_hbond_site_symmetry_A
_geom_hbond_distance_DH
_geom_hbond_distance_HA
_geom_hbond_distance_DA
_geom_hbond_angle_DHA
_geom_hbond_publ_flag
? ? ? ? ? ? ? ? ? ? ?

loop_
_geom_torsion_atom_site_label_1
_geom_torsion_atom_site_label_2
_geom_torsion_atom_site_label_3
_geom_torsion_atom_site_label_4
_geom_torsion_site_symmetry_1
_geom_torsion_site_symmetry_2
_geom_torsion_site_symmetry_3
_geom_torsion_site_symmetry_4
_geom_torsion
_geom_torsion_publ_flag
? ? ? ? ? ? ? ? ? ?
